data_4060334
loop_
_publ_author_name
'Nelkenbaum, Elza'
'Kapon, Moshe'
'Eisen, Moris S.'

_publ_section_title
;
Synthesis and Molecular Structures of Neutral Nickel Complexes. Catalytic 
Activity of (Benzamidinato)(acetylacetonato)nickel for the Addition 
Polymerization of Norbornene, the Oligomerization of Ethylene, 
and the Dimerization of Propylene
;
_journal_issue 11
_journal_name_full Organometallics
_journal_page_first 2645
_journal_page_last 2659
_journal_paper_doi 10.1021/om0490379
_journal_volume 24
_journal_year 2005
_chemical_formula_sum 'C25 H48 N4 Ni O2 Si2'
_chemical_formula_weight 551.56
_space_group_IT_number 14
_symmetry_cell_setting monoclinic
_symmetry_space_group_name_Hall '-P 2ybc'
_symmetry_space_group_name_H-M 'P 1 21/c 1'
_cell_angle_alpha 90.00
_cell_angle_beta 103.606(3)
_cell_angle_gamma 90.00
_cell_formula_units_Z 4
_cell_length_a 14.9190(11)
_cell_length_b 10.9080(8)
_cell_length_c 20.112(2)
_cell_measurement_temperature 230.0(2)
_cell_volume 3181.1(5)
_diffrn_ambient_temperature 230.0(2)
_exptl_crystal_density_diffrn 1.152
_cod_original_sg_symbol_H-M 'P 21/c'
_cod_database_code 4060334

loop_
_symmetry_equiv_pos_as_xyz
'x, y, z'
'-x, y+1/2, -z+1/2'
'-x, -y, -z'
'x, -y-1/2, z-1/2'

loop_
_atom_site_label
_atom_site_type_symbol
_atom_site_fract_x
_atom_site_fract_y
_atom_site_fract_z
_atom_site_U_iso_or_equiv
_atom_site_adp_type
_atom_site_occupancy
_atom_site_symmetry_multiplicity
_atom_site_calc_flag
_atom_site_refinement_flags
_atom_site_disorder_assembly
_atom_site_disorder_group
Ni1 Ni 0.22411(5) 0.24485(6) 0.17773(3) 0.0376(2) Uani 1 1 d . . .
Si1 Si 0.12073(12) 0.53809(15) 0.14754(8) 0.0474(5) Uani 1 1 d . . .
Si2 Si 0.39019(12) 0.27783(16) 0.06526(8) 0.0502(5) Uani 1 1 d . . .
O1 O 0.3338(2) 0.3222(4) 0.24336(19) 0.0474(10) Uani 1 1 d . . .
O2 O 0.1500(2) 0.2527(3) 0.25095(18) 0.0429(9) Uani 1 1 d . . .
N1 N 0.1798(3) 0.4117(4) 0.1287(2) 0.0404(12) Uani 1 1 d . . .
N2 N 0.2921(3) 0.3006(4) 0.0949(2) 0.0400(12) Uani 1 1 d . . .
N3 N 0.2761(3) 0.0632(4) 0.2137(2) 0.0515(14) Uani 1 1 d . . .
N4 N 0.1150(3) 0.1344(4) 0.1110(2) 0.0504(13) Uani 1 1 d . . .
C1 C 0.2581(4) 0.5123(5) 0.0490(3) 0.0367(14) Uani 1 1 d . . .
C2 C 0.2107(4) 0.5225(5) -0.0179(3) 0.0446(15) Uani 1 1 d . . .
H2 H 0.1699 0.4609 -0.0375 0.054 Uiso 1 1 calc R . .
C3 C 0.2225(4) 0.6222(6) -0.0566(3) 0.0540(17) Uani 1 1 d . . .
H3 H 0.1910 0.6256 -0.1023 0.065 Uiso 1 1 calc R . .
C4 C 0.2807(4) 0.7185(5) -0.0288(3) 0.0537(17) Uani 1 1 d . . .
C5 C 0.3289(4) 0.7086(5) 0.0378(3) 0.0555(17) Uani 1 1 d . . .
H5 H 0.3691 0.7710 0.0572 0.067 Uiso 1 1 calc R . .
C6 C 0.3189(4) 0.6071(5) 0.0771(3) 0.0477(16) Uani 1 1 d . . .
H6 H 0.3526 0.6019 0.1222 0.057 Uiso 1 1 calc R . .
C7 C 0.2890(5) 0.8297(6) -0.0717(3) 0.089(3) Uani 1 1 d . . .
H7A H 0.2503 0.8194 -0.1168 0.134 Uiso 1 1 calc R . .
H7B H 0.3519 0.8391 -0.0746 0.134 Uiso 1 1 calc R . .
H7C H 0.2700 0.9014 -0.0509 0.134 Uiso 1 1 calc R . .
C8 C 0.0762(4) 0.6449(5) 0.0736(3) 0.0631(19) Uani 1 1 d . . .
H8A H 0.1270 0.6747 0.0563 0.095 Uiso 1 1 calc R . .
H8B H 0.0452 0.7128 0.0887 0.095 Uiso 1 1 calc R . .
H8C H 0.0339 0.6017 0.0380 0.095 Uiso 1 1 calc R . .
C9 C 0.1932(5) 0.6289(5) 0.2193(3) 0.072(2) Uani 1 1 d . . .
H9A H 0.2474 0.6576 0.2063 0.109 Uiso 1 1 calc R . .
H9B H 0.2108 0.5779 0.2592 0.109 Uiso 1 1 calc R . .
H9C H 0.1584 0.6977 0.2294 0.109 Uiso 1 1 calc R . .
C10 C 0.0178(4) 0.4862(6) 0.1771(3) 0.0682(19) Uani 1 1 d . . .
H10A H -0.0216 0.4391 0.1416 0.102 Uiso 1 1 calc R . .
H10B H -0.0153 0.5563 0.1875 0.102 Uiso 1 1 calc R . .
H10C H 0.0372 0.4365 0.2173 0.102 Uiso 1 1 calc R . .
C11 C 0.2439(4) 0.4056(5) 0.0927(3) 0.0390(14) Uani 1 1 d . . .
C12 C 0.4934(4) 0.3159(7) 0.1338(3) 0.089(2) Uani 1 1 d . . .
H12A H 0.4908 0.4005 0.1464 0.134 Uiso 1 1 calc R . .
H12B H 0.5480 0.3019 0.1175 0.134 Uiso 1 1 calc R . .
H12C H 0.4947 0.2650 0.1729 0.134 Uiso 1 1 calc R . .
C13 C 0.3933(4) 0.1141(5) 0.0397(3) 0.0651(19) Uani 1 1 d . . .
H13A H 0.3396 0.0959 0.0042 0.098 Uiso 1 1 calc R . .
H13B H 0.3941 0.0626 0.0785 0.098 Uiso 1 1 calc R . .
H13C H 0.4477 0.0994 0.0232 0.098 Uiso 1 1 calc R . .
C14 C 0.4014(4) 0.3638(6) -0.0138(3) 0.070(2) Uani 1 1 d . . .
H14A H 0.3489 0.3466 -0.0505 0.105 Uiso 1 1 calc R . .
H14B H 0.4566 0.3384 -0.0266 0.105 Uiso 1 1 calc R . .
H14C H 0.4043 0.4503 -0.0045 0.105 Uiso 1 1 calc R . .
C15 C 0.4242(4) 0.4194(7) 0.3404(3) 0.088(2) Uani 1 1 d . . .
H15A H 0.4682 0.4152 0.3125 0.132 Uiso 1 1 calc R . .
H15B H 0.4478 0.3766 0.3826 0.132 Uiso 1 1 calc R . .
H15C H 0.4134 0.5037 0.3499 0.132 Uiso 1 1 calc R . .
C16 C 0.3350(4) 0.3612(5) 0.3030(3) 0.0501(16) Uani 1 1 d . . .
C17 C 0.2615(4) 0.3580(5) 0.3348(3) 0.0492(16) Uani 1 1 d . . .
H17 H 0.2684 0.3986 0.3763 0.059 Uiso 1 1 calc R . .
C18 C 0.1817(5) 0.2999(5) 0.3094(3) 0.060(2) Uani 1 1 d . . .
C19 C 0.1059(4) 0.3068(6) 0.3516(3) 0.072(2) Uani 1 1 d . . .
H19A H 0.0524 0.2619 0.3282 0.108 Uiso 1 1 calc R . .
H19B H 0.0894 0.3909 0.3563 0.108 Uiso 1 1 calc R . .
H19C H 0.1294 0.2718 0.3961 0.108 Uiso 1 1 calc R . .
C20 C 0.3766(5) 0.0525(7) 0.2212(3) 0.085(2) Uani 1 1 d . . .
H20A H 0.4079 0.1068 0.2567 0.127 Uiso 1 1 calc R . .
H20B H 0.3916 0.0741 0.1789 0.127 Uiso 1 1 calc R . .
H20C H 0.3956 -0.0303 0.2330 0.127 Uiso 1 1 calc R . .
C21 C 0.2583(5) 0.0269(6) 0.2801(3) 0.075(2) Uani 1 1 d . . .
H21A H 0.2898 0.0821 0.3150 0.113 Uiso 1 1 calc R . .
H21B H 0.2803 -0.0551 0.2910 0.113 Uiso 1 1 calc R . .
H21C H 0.1932 0.0300 0.2773 0.113 Uiso 1 1 calc R . .
C22 C 0.2294(5) -0.0203(5) 0.1592(3) 0.073(2) Uani 1 1 d . . .
H22A H 0.2371 -0.1042 0.1755 0.087 Uiso 1 1 calc R . .
H22B H 0.2571 -0.0130 0.1203 0.087 Uiso 1 1 calc R . .
C23 C 0.1296(5) 0.0089(6) 0.1375(3) 0.072(2) Uani 1 1 d . . .
H23A H 0.0998 -0.0484 0.1024 0.087 Uiso 1 1 calc R . .
H23B H 0.1018 -0.0002 0.1762 0.087 Uiso 1 1 calc R . .
C24 C 0.0212(4) 0.1768(6) 0.1138(3) 0.073(2) Uani 1 1 d . . .
H24A H 0.0148 0.1734 0.1601 0.109 Uiso 1 1 calc R . .
H24B H -0.0242 0.1248 0.0856 0.109 Uiso 1 1 calc R . .
H24C H 0.0125 0.2596 0.0974 0.109 Uiso 1 1 calc R . .
C25 C 0.1198(4) 0.1415(6) 0.0393(3) 0.0641(19) Uani 1 1 d . . .
H25A H 0.1100 0.2247 0.0238 0.096 Uiso 1 1 calc R . .
H25B H 0.0731 0.0900 0.0121 0.096 Uiso 1 1 calc R . .
H25C H 0.1794 0.1145 0.0351 0.096 Uiso 1 1 calc R . .

loop_
_atom_site_aniso_label
_atom_site_aniso_U_11
_atom_site_aniso_U_22
_atom_site_aniso_U_33
_atom_site_aniso_U_23
_atom_site_aniso_U_13
_atom_site_aniso_U_12
Ni1 0.0440(4) 0.0355(4) 0.0333(4) -0.0001(4) 0.0091(3) -0.0001(4)
Si1 0.0534(11) 0.0399(10) 0.0526(11) 0.0078(8) 0.0200(9) 0.0092(9)
Si2 0.0465(10) 0.0586(12) 0.0474(10) -0.0083(9) 0.0148(8) 0.0048(9)
O1 0.038(2) 0.063(3) 0.041(2) -0.005(2) 0.0084(19) -0.002(2)
O2 0.045(2) 0.043(2) 0.042(2) 0.008(2) 0.0144(18) -0.001(2)
N1 0.043(3) 0.034(3) 0.047(3) 0.002(2) 0.017(3) 0.005(2)
N2 0.049(3) 0.032(3) 0.039(3) 0.000(2) 0.010(2) 0.006(2)
N3 0.064(4) 0.053(3) 0.037(3) 0.018(3) 0.011(3) 0.010(3)
N4 0.064(4) 0.044(3) 0.041(3) -0.004(2) 0.007(3) -0.007(3)
C1 0.036(3) 0.032(3) 0.046(4) -0.003(3) 0.019(3) -0.003(3)
C2 0.051(4) 0.040(4) 0.042(4) -0.002(3) 0.010(3) -0.007(3)
C3 0.061(4) 0.063(4) 0.038(4) 0.011(3) 0.013(3) 0.007(4)
C4 0.066(4) 0.042(4) 0.059(4) 0.007(3) 0.026(4) -0.004(3)
C5 0.066(4) 0.036(4) 0.068(5) -0.002(3) 0.023(4) -0.017(3)
C6 0.054(4) 0.045(4) 0.044(4) -0.010(3) 0.013(3) -0.004(3)
C7 0.125(7) 0.064(5) 0.080(5) 0.028(4) 0.028(5) -0.011(5)
C8 0.070(5) 0.057(4) 0.068(4) 0.023(4) 0.027(4) 0.027(4)
C9 0.097(6) 0.050(4) 0.068(5) -0.006(4) 0.015(4) 0.007(4)
C10 0.069(5) 0.059(4) 0.083(5) 0.016(4) 0.030(4) 0.006(4)
C11 0.036(3) 0.038(4) 0.040(3) -0.006(3) 0.002(3) -0.005(3)
C12 0.052(5) 0.124(7) 0.087(5) -0.033(5) 0.005(4) 0.008(4)
C13 0.077(5) 0.073(5) 0.050(4) -0.001(4) 0.024(4) 0.019(4)
C14 0.072(5) 0.069(5) 0.084(5) 0.001(4) 0.047(4) 0.011(4)
C15 0.077(5) 0.120(7) 0.063(5) -0.028(5) 0.009(4) -0.037(5)
C16 0.053(4) 0.056(4) 0.040(4) -0.005(3) 0.009(3) -0.008(3)
C17 0.059(4) 0.064(4) 0.029(3) -0.004(3) 0.018(3) -0.005(4)
C18 0.117(6) 0.051(4) 0.015(3) -0.006(3) 0.024(4) -0.056(4)
C19 0.080(5) 0.087(5) 0.059(4) -0.014(4) 0.035(4) -0.018(4)
C20 0.084(6) 0.101(6) 0.073(5) 0.020(4) 0.024(4) 0.037(5)
C21 0.110(6) 0.060(4) 0.065(5) 0.018(4) 0.037(4) 0.014(4)
C22 0.110(7) 0.030(4) 0.080(5) 0.006(4) 0.027(5) 0.012(4)
C23 0.091(6) 0.047(4) 0.074(5) -0.009(4) 0.007(4) -0.012(4)
C24 0.054(5) 0.092(5) 0.068(5) -0.024(4) 0.004(4) -0.018(4)
C25 0.071(5) 0.071(5) 0.045(4) -0.011(3) 0.003(3) -0.016(4)

loop_
_geom_bond_atom_site_label_1
_geom_bond_atom_site_label_2
_geom_bond_distance
_geom_bond_site_symmetry_2
_geom_bond_publ_flag
Ni1 O1 2.029(4) . ?
Ni1 O2 2.041(3) . ?
Ni1 N1 2.101(4) . ?
Ni1 N3 2.188(5) . ?
Ni1 N4 2.208(4) . ?
Ni1 N2 2.228(4) . ?
Ni1 C11 2.515(6) . ?
Si1 N1 1.726(4) . ?
Si1 C10 1.860(6) . ?
Si1 C9 1.871(6) . ?
Si1 C8 1.883(5) . ?
Si2 N2 1.724(5) . ?
Si2 C12 1.856(6) . ?
Si2 C13 1.862(6) . ?
Si2 C14 1.887(6) . ?
O1 C16 1.268(6) . ?
O2 C18 1.269(6) . ?
N1 C11 1.331(6) . ?
N2 C11 1.346(6) . ?
N3 C22 1.469(7) . ?
N3 C21 1.475(7) . ?
N3 C20 1.476(7) . ?
N4 C25 1.462(7) . ?
N4 C23 1.466(7) . ?
N4 C24 1.487(7) . ?
C1 C2 1.370(7) . ?
C1 C6 1.404(7) . ?
C1 C11 1.502(7) . ?
C2 C3 1.372(7) . ?
C3 C4 1.393(8) . ?
C4 C5 1.368(8) . ?
C4 C7 1.510(8) . ?
C5 C6 1.388(7) . ?
C15 C16 1.507(8) . ?
C16 C17 1.393(8) . ?
C17 C18 1.339(7) . ?
C18 C19 1.567(8) . ?
C22 C23 1.483(8) . ?
